data_7709425
loop_
_publ_author_name
'Campanella, Anthony J.'
'Ozvat, Tyler M.'
'Zadrozny, Joseph M.'

_publ_section_title
;
 Ligand design of zero-field splitting in trigonal prismatic Ni(II) cage
 complexes.
;
_journal_issue 8
_journal_name_full 'Dalton transactions (Cambridge, England : 2003)'
_journal_page_first 3341
_journal_page_last 3348
_journal_paper_doi 10.1039/d1dt02156g
_journal_volume 51
_journal_year 2022
_chemical_formula_moiety 'C34 H48 B2 N6 Ni O10'
_chemical_formula_sum 'C34 H48 B2 N6 Ni O10'
_chemical_formula_weight 781.09
_chemical_name_common Ni-Et-OMe
_chemical_name_systematic
(1,8-bis(3,5-dimethoxyphenyl)-4,5,11,12,17,18-hexaethyl-2,7,9,14,15,20-hexaoxa-3,6,10,13,16,19-hexaaza-1,8-diboratabicyclo[6.6.6]icosa-3,5,10,12,16,18-hexaene)-nickel
_space_group_crystal_system monoclinic
_space_group_IT_number 15
_space_group_name_Hall '-C 2yc'
_space_group_name_H-M_alt 'C 1 2/c 1'
_atom_sites_solution_hydrogens geom
_audit_creation_date 2021-10-15
_audit_creation_method
;
Olex2 1.3
(compiled 2020.07.31 svn.rc2a77460 for OlexSys, GUI svn.r6145)
;
_audit_update_record
;
2021-10-20 deposited with the CCDC.	2022-01-31 downloaded from the CCDC.
;
_cell_angle_alpha 90
_cell_angle_beta 117.800(2)
_cell_angle_gamma 90
_cell_formula_units_Z 4
_cell_length_a 26.8983(12)
_cell_length_b 8.7226(4)
_cell_length_c 17.7343(7)
_cell_measurement_reflns_used 8197
_cell_measurement_temperature 100.01
_cell_measurement_theta_max 29.60
_cell_measurement_theta_min 2.35
_cell_volume 3680.6(3)
_computing_cell_refinement 'SAINT V8.40B (?, 2016)'
_computing_data_reduction 'SAINT V8.40B (?, 2016)'
_computing_molecular_graphics 'Olex2 1.3 (Dolomanov et al., 2009)'
_computing_publication_material 'Olex2 1.3 (Dolomanov et al., 2009)'
_computing_structure_refinement 'SHELXL 2018/3 (Sheldrick, 2015)'
_computing_structure_solution 'SHELXT 2018/2 (Sheldrick, 2018)'
_diffrn_ambient_temperature 100.01
_diffrn_measured_fraction_theta_full 0.998
_diffrn_measured_fraction_theta_max 0.998
_diffrn_measurement_device_type 'Bruker APEX-II CCD'
_diffrn_measurement_method '\f and \w scans'
_diffrn_radiation_type MoK\a
_diffrn_radiation_wavelength 0.71073
_diffrn_reflns_av_R_equivalents 0.1308
_diffrn_reflns_av_unetI/netI 0.0424
_diffrn_reflns_Laue_measured_fraction_full 0.998
_diffrn_reflns_Laue_measured_fraction_max 0.998
_diffrn_reflns_limit_h_max 31
_diffrn_reflns_limit_h_min -31
_diffrn_reflns_limit_k_max 10
_diffrn_reflns_limit_k_min -10
_diffrn_reflns_limit_l_max 20
_diffrn_reflns_limit_l_min -20
_diffrn_reflns_number 45374
_diffrn_reflns_point_group_measured_fraction_full 0.998
_diffrn_reflns_point_group_measured_fraction_max 0.998
_diffrn_reflns_theta_full 24.709
_diffrn_reflns_theta_max 24.709
_diffrn_reflns_theta_min 2.985
_exptl_absorpt_coefficient_mu 0.592
_exptl_absorpt_correction_T_max 0.983
_exptl_absorpt_correction_T_min 0.914
_exptl_absorpt_correction_type none
_exptl_absorpt_process_details
;
SADABS-2016/2 (Bruker,2016/2) was used for absorption correction.
wR2(int) was 0.0898 before and 0.0673 after correction.
The Ratio of minimum to maximum transmission is 0.8193.
The \l/2 correction factor is Not present.
;
_exptl_crystal_colour green
_exptl_crystal_colour_primary green
_exptl_crystal_density_diffrn 1.410
_exptl_crystal_description Diamond
_exptl_crystal_F_000 1648.0
_exptl_crystal_recrystallization_method 'Re-crystallisation from solvent: Dichloromethane'
_exptl_crystal_size_max 0.268
_exptl_crystal_size_mid 0.127
_exptl_crystal_size_min 0.029
_refine_diff_density_max 1.447
_refine_diff_density_min -0.721
_refine_diff_density_rms 0.091
_refine_ls_extinction_method none
_refine_ls_goodness_of_fit_ref 1.048
_refine_ls_hydrogen_treatment constr
_refine_ls_matrix_type full
_refine_ls_number_parameters 245
_refine_ls_number_reflns 3137
_refine_ls_number_restraints 4
_refine_ls_restrained_S_all 1.056
_refine_ls_R_factor_all 0.0857
_refine_ls_R_factor_gt 0.0653
_refine_ls_shift/su_max 0.000
_refine_ls_shift/su_mean 0.000
_refine_ls_structure_factor_coef Fsqd
_refine_ls_weighting_details 'w=1/[\s^2^(Fo^2^)+(0.0354P)^2^+37.8187P] where P=(Fo^2^+2Fc^2^)/3'
_refine_ls_weighting_scheme calc
_refine_ls_wR_factor_gt 0.1357
_refine_ls_wR_factor_ref 0.1458
_reflns_Friedel_coverage 0.000
_reflns_number_gt 2532
_reflns_number_total 3142
_reflns_threshold_expression 'I > 2\s(I)'
_cod_data_source_file d1dt02156g2.cif
_cod_data_source_block jz109_0m_02172021_a
_cod_depositor_comments 'Adding full bibliography for 7709423--7709427.cif.'
_cod_database_code 7709425
_shelx_shelxl_version_number 2018/3
_shelx_space_group_comment
;
The symmetry employed for this shelxl refinement is uniquely defined
by the following loop, which should always be used as a source of
symmetry information in preference to the above space-group names.
They are only intended as comments.
;
_shelx_estimated_absorpt_t_max 0.983
_shelx_estimated_absorpt_t_min 0.858
_olex2_refinement_description
;
1. Fixed Uiso
 At 1.2 times of:
  All C(H) groups, All C(H,H) groups
 At 1.5 times of:
  All C(H,H,H) groups
2. Restrained distances
 C00R-C00P = C00P-C00C
 1.5 with sigma of 0.02
 C00P-C00C = C00R-C00P
 1.5 with sigma of 0.01
3.a Secondary CH2 refined with riding coordinates:
 C00I(H00A,H00B), C00O(H00O,H00P), C00P(H00Q,H00R)
3.b Aromatic/amide H refined with riding coordinates:
 C00D(H00D), C00E(H00E), C00G(H00G)
3.c Idealised Me refined as rotating group:
 C00J(H00C,H00F,H00H), C00K(H00I,H00J,H00K), C00M(H00L,H00M,H00N), C00Q(H00S,
 H00T,H00U), C00R(H00V,H00W,H00X)
;
_olex2_submission_special_instructions 'No special instructions were received'

loop_
_space_group_symop_operation_xyz
'x, y, z'
'-x, y, -z+1/2'
'x+1/2, y+1/2, z'
'-x+1/2, y+1/2, -z+1/2'
'-x, -y, -z'
'x, -y, z-1/2'
'-x+1/2, -y+1/2, -z'
'x+1/2, -y+1/2, z-1/2'

loop_
_atom_site_label
_atom_site_type_symbol
_atom_site_fract_x
_atom_site_fract_y
_atom_site_fract_z
_atom_site_U_iso_or_equiv
_atom_site_adp_type
_atom_site_occupancy
_atom_site_site_symmetry_order
_atom_site_calc_flag
_atom_site_refinement_flags_posn
_atom_site_refinement_flags_adp
_atom_site_refinement_flags_occupancy
_atom_site_disorder_assembly
_atom_site_disorder_group
Ni01 Ni 0.500000 0.29358(8) 0.250000 0.0153(2) Uani 1 2 d S T P . .
O002 O 0.43596(13) 0.4571(3) 0.32446(19) 0.0245(7) Uani 1 1 d . . . . .
O003 O 0.38053(14) 0.4546(4) 0.5659(2) 0.0326(8) Uani 1 1 d . . . . .
O004 O 0.39567(13) 0.2092(4) 0.25481(19) 0.0293(7) Uani 1 1 d . . . . .
O005 O 0.52018(13) 0.2153(4) 0.10270(19) 0.0297(7) Uani 1 1 d . . . . .
O006 O 0.24681(14) 0.1422(4) 0.3447(2) 0.0385(9) Uani 1 1 d . . . . .
N007 N 0.42351(16) 0.2067(5) 0.2066(2) 0.0286(9) Uani 1 1 d . . . . .
N008 N 0.47157(17) 0.4732(4) 0.2886(3) 0.0306(10) Uani 1 1 d . . . . .
N009 N 0.48336(17) 0.2022(6) 0.1364(2) 0.0375(11) Uani 1 1 d . . . . .
C00A C 0.36243(18) 0.3729(5) 0.4913(3) 0.0218(10) Uani 1 1 d . . . . .
C00B C 0.38480(17) 0.2914(5) 0.3803(2) 0.0195(9) Uani 1 1 d . . . . .
C00C C 0.4000(2) 0.1360(6) 0.1353(3) 0.0338(12) Uani 1 1 d D . . . .
C00D C 0.39853(19) 0.3728(5) 0.4549(3) 0.0230(10) Uani 1 1 d . . . . .
H00D H 0.432727 0.428876 0.481184 0.028 Uiso 1 1 calc R U . . .
C00E C 0.31227(17) 0.2938(5) 0.4531(3) 0.0227(9) Uani 1 1 d . . . . .
H00E H 0.287656 0.294097 0.477843 0.027 Uiso 1 1 calc R U . . .
C00F C 0.4352(2) 0.1399(6) 0.0914(3) 0.0290(11) Uani 1 1 d . . . . .
C00G C 0.33387(17) 0.2118(5) 0.3419(3) 0.0218(9) Uani 1 1 d . . . . .
H00G H 0.323779 0.156198 0.290797 0.026 Uiso 1 1 calc R U . . .
C00H C 0.29805(17) 0.2137(5) 0.3781(3) 0.0239(10) Uani 1 1 d . . . . .
C00I C 0.4152(2) 0.0799(6) 0.0026(3) 0.0297(11) Uani 1 1 d . . . . .
H00A H 0.394764 -0.017589 -0.003640 0.036 Uiso 1 1 calc R U . . .
H00B H 0.448140 0.057719 -0.006364 0.036 Uiso 1 1 calc R U . . .
C00J C 0.2290(2) 0.0597(7) 0.2663(3) 0.0431(14) Uani 1 1 d . . . . .
H00C H 0.227852 0.129508 0.222249 0.065 Uiso 1 1 calc R U . . .
H00F H 0.191467 0.016896 0.248396 0.065 Uiso 1 1 calc R U . . .
H00H H 0.255529 -0.023673 0.274809 0.065 Uiso 1 1 calc R U . . .
C00K C 0.3447(2) 0.4549(6) 0.6042(3) 0.0301(11) Uani 1 1 d . . . . .
H00I H 0.308643 0.501607 0.565213 0.045 Uiso 1 1 calc R U . . .
H00J H 0.362222 0.513962 0.657324 0.045 Uiso 1 1 calc R U . . .
H00K H 0.338502 0.349256 0.616718 0.045 Uiso 1 1 calc R U . . .
C00L C 0.4811(3) 0.6063(6) 0.2702(4) 0.0443(15) Uani 1 1 d . . . . .
C00M C 0.3766(2) 0.1925(7) -0.0657(3) 0.0468(14) Uani 1 1 d . . . . .
H00L H 0.364395 0.147545 -0.122271 0.070 Uiso 1 1 calc R U . . .
H00M H 0.396925 0.288101 -0.061062 0.070 Uiso 1 1 calc R U . . .
H00N H 0.343600 0.213948 -0.057621 0.070 Uiso 1 1 calc R U . . .
B00N B 0.4257(2) 0.2927(6) 0.3381(3) 0.0201(10) Uani 1 1 d . . . . .
C00O C 0.4521(2) 0.7502(6) 0.2787(3) 0.0442(14) Uani 1 1 d . . . . .
H00O H 0.450560 0.829684 0.237782 0.053 Uiso 1 1 calc R U . . .
H00P H 0.413370 0.726842 0.268011 0.053 Uiso 1 1 calc R U . . .
C00P C 0.3470(3) 0.0374(10) 0.1095(4) 0.088(3) Uani 1 1 d D . . . .
H00Q H 0.342756 -0.036247 0.064412 0.105 Uiso 1 1 calc R U . . .
H00R H 0.350068 -0.021328 0.159302 0.105 Uiso 1 1 calc R U . . .
C00Q C 0.4863(3) 0.8011(9) 0.3656(4) 0.0654(19) Uani 1 1 d . . . . .
H00S H 0.472041 0.899581 0.374110 0.098 Uiso 1 1 calc R U . . .
H00T H 0.525289 0.813201 0.376646 0.098 Uiso 1 1 calc R U . . .
H00U H 0.484526 0.724957 0.404979 0.098 Uiso 1 1 calc R U . . .
C00R C 0.2986(4) 0.1388(10) 0.0783(5) 0.104(3) Uani 1 1 d D . . . .
H00V H 0.292194 0.183720 0.023859 0.156 Uiso 1 1 calc R U . . .
H00W H 0.305629 0.220754 0.119887 0.156 Uiso 1 1 calc R U . . .
H00X H 0.265326 0.080374 0.070121 0.156 Uiso 1 1 calc R U . . .

loop_
_atom_site_aniso_label
_atom_site_aniso_U_11
_atom_site_aniso_U_22
_atom_site_aniso_U_33
_atom_site_aniso_U_23
_atom_site_aniso_U_13
_atom_site_aniso_U_12
Ni01 0.0205(4) 0.0078(4) 0.0138(4) 0.000 0.0047(3) 0.000
O002 0.0352(18) 0.0134(15) 0.0338(18) 0.0043(13) 0.0235(15) 0.0016(13)
O003 0.040(2) 0.0356(19) 0.0272(18) -0.0130(15) 0.0203(16) -0.0173(16)
O004 0.0296(17) 0.0342(18) 0.0288(17) -0.0108(15) 0.0176(14) -0.0121(16)
O005 0.0328(18) 0.0351(18) 0.0256(16) -0.0136(15) 0.0172(14) -0.0124(16)
O006 0.0290(18) 0.053(2) 0.0334(19) -0.0196(17) 0.0143(15) -0.0175(17)
N007 0.031(2) 0.028(2) 0.031(2) -0.0102(18) 0.0178(17) -0.0093(19)
N008 0.044(2) 0.018(2) 0.045(2) 0.0013(18) 0.035(2) -0.0019(18)
N009 0.035(2) 0.056(3) 0.028(2) -0.020(2) 0.0201(19) -0.022(2)
C00A 0.029(2) 0.017(2) 0.017(2) 0.0021(18) 0.0091(19) 0.0005(19)
C00B 0.026(2) 0.0116(19) 0.017(2) 0.0049(17) 0.0067(17) 0.0022(19)
C00C 0.031(3) 0.043(3) 0.023(2) -0.015(2) 0.008(2) -0.016(2)
C00D 0.028(2) 0.018(2) 0.021(2) 0.0034(18) 0.0095(19) -0.0049(19)
C00E 0.024(2) 0.024(2) 0.020(2) 0.0064(19) 0.0097(18) 0.003(2)
C00F 0.030(3) 0.033(3) 0.020(2) -0.008(2) 0.008(2) -0.008(2)
C00G 0.025(2) 0.018(2) 0.017(2) 0.0022(19) 0.0064(18) 0.004(2)
C00H 0.021(2) 0.024(2) 0.021(2) 0.001(2) 0.0044(18) -0.003(2)
C00I 0.034(3) 0.031(3) 0.022(2) -0.009(2) 0.011(2) -0.010(2)
C00J 0.029(3) 0.059(4) 0.038(3) -0.026(3) 0.012(2) -0.018(3)
C00K 0.036(3) 0.032(3) 0.024(2) -0.005(2) 0.015(2) -0.006(2)
C00L 0.073(4) 0.014(2) 0.077(4) 0.003(2) 0.061(4) 0.001(2)
C00M 0.052(3) 0.048(3) 0.029(3) -0.004(3) 0.009(2) 0.011(3)
B00N 0.023(2) 0.017(2) 0.018(2) 0.003(2) 0.009(2) 0.001(2)
C00O 0.045(3) 0.042(3) 0.040(3) 0.006(2) 0.016(3) -0.006(2)
C00P 0.062(5) 0.135(8) 0.040(4) -0.053(5) 0.002(3) -0.001(5)
C00Q 0.050(4) 0.082(5) 0.048(4) 0.019(4) 0.010(3) -0.012(4)
C00R 0.140(9) 0.086(6) 0.066(5) 0.014(5) 0.032(6) -0.025(6)

loop_
_atom_type_symbol
_atom_type_description
_atom_type_scat_dispersion_real
_atom_type_scat_dispersion_imag
_atom_type_scat_source
C C 0.0033 0.0016 'International Tables Vol C Tables 4.2.6.8 and 6.1.1.4'
H H 0.0000 0.0000 'International Tables Vol C Tables 4.2.6.8 and 6.1.1.4'
B B 0.0013 0.0007 'International Tables Vol C Tables 4.2.6.8 and 6.1.1.4'
N N 0.0061 0.0033 'International Tables Vol C Tables 4.2.6.8 and 6.1.1.4'
Ni Ni 0.3393 1.1124 'International Tables Vol C Tables 4.2.6.8 and 6.1.1.4'
O O 0.0106 0.0060 'International Tables Vol C Tables 4.2.6.8 and 6.1.1.4'

loop_
_geom_angle_atom_site_label_1
_geom_angle_atom_site_label_2
_geom_angle_atom_site_label_3
_geom_angle
_geom_angle_site_symmetry_1
_geom_angle_site_symmetry_3
_geom_angle_publ_flag
N007 Ni01 N007 135.0(2) . 2_655 ?
N007 Ni01 N008 86.48(16) 2_655 2_655 ?
N007 Ni01 N008 131.35(17) 2_655 . ?
N007 Ni01 N008 131.35(17) . 2_655 ?
N007 Ni01 N008 86.48(16) . . ?
N007 Ni01 N009 86.74(17) 2_655 . ?
N007 Ni01 N009 75.76(15) 2_655 2_655 ?
N007 Ni01 N009 86.74(17) . 2_655 ?
N007 Ni01 N009 75.75(15) . . ?
N008 Ni01 N008 76.8(2) 2_655 . ?
N008 Ni01 N009 135.33(19) . . ?
N008 Ni01 N009 84.80(17) 2_655 . ?
N008 Ni01 N009 135.33(19) 2_655 2_655 ?
N008 Ni01 N009 84.80(17) . 2_655 ?
N009 Ni01 N009 133.3(3) . 2_655 ?
N008 O002 B00N 113.0(3) . . ?
C00A O003 C00K 116.6(3) . . ?
N007 O004 B00N 114.9(3) . . ?
N009 O005 B00N 113.1(3) . 2_655 ?
C00H O006 C00J 117.4(4) . . ?
O004 N007 Ni01 121.4(3) . . ?
C00C N007 Ni01 120.9(3) . . ?
C00C N007 O004 117.5(4) . . ?
O002 N008 Ni01 122.4(3) . . ?
C00L N008 Ni01 118.3(3) . . ?
C00L N008 O002 118.7(4) . . ?
O005 N009 Ni01 122.1(3) . . ?
C00F N009 Ni01 118.7(3) . . ?
C00F N009 O005 119.0(4) . . ?
O003 C00A C00D 115.7(4) . . ?
O003 C00A C00E 123.9(4) . . ?
C00E C00A C00D 120.3(4) . . ?
C00D C00B C00G 118.8(4) . . ?
C00D C00B B00N 120.5(4) . . ?
C00G C00B B00N 120.7(4) . . ?
N007 C00C C00F 111.5(4) . . ?
N007 C00C C00P 121.7(5) . . ?
C00F C00C C00P 126.0(4) . . ?
C00A C00D H00D 119.8 . . ?
C00B C00D C00A 120.4(4) . . ?
C00B C00D H00D 119.8 . . ?
C00A C00E H00E 120.3 . . ?
C00A C00E C00H 119.4(4) . . ?
C00H C00E H00E 120.3 . . ?
N009 C00F C00C 113.0(4) . . ?
N009 C00F C00I 124.5(4) . . ?
C00C C00F C00I 122.6(4) . . ?
C00B C00G H00G 119.8 . . ?
C00H C00G C00B 120.3(4) . . ?
C00H C00G H00G 119.8 . . ?
O006 C00H C00E 114.5(4) . . ?
O006 C00H C00G 124.9(4) . . ?
C00G C00H C00E 120.6(4) . . ?
C00F C00I H00A 109.0 . . ?
C00F C00I H00B 109.0 . . ?
C00F C00I C00M 112.7(4) . . ?
H00A C00I H00B 107.8 . . ?
C00M C00I H00A 109.0 . . ?
C00M C00I H00B 109.0 . . ?
O006 C00J H00C 109.5 . . ?
O006 C00J H00F 109.5 . . ?
O006 C00J H00H 109.5 . . ?
H00C C00J H00F 109.5 . . ?
H00C C00J H00H 109.5 . . ?
H00F C00J H00H 109.5 . . ?
O003 C00K H00I 109.5 . . ?
O003 C00K H00J 109.5 . . ?
O003 C00K H00K 109.5 . . ?
H00I C00K H00J 109.5 . . ?
H00I C00K H00K 109.5 . . ?
H00J C00K H00K 109.5 . . ?
N008 C00L C00L 113.0(3) . 2_655 ?
N008 C00L C00O 123.8(5) . . ?
C00L C00L C00O 122.9(3) 2_655 . ?
C00I C00M H00L 109.5 . . ?
C00I C00M H00M 109.5 . . ?
C00I C00M H00N 109.5 . . ?
H00L C00M H00M 109.5 . . ?
H00L C00M H00N 109.5 . . ?
H00M C00M H00N 109.5 . . ?
O002 B00N C00B 107.6(4) . . ?
O004 B00N O002 111.1(3) . . ?
O004 B00N O005 111.8(4) . 2_655 ?
O004 B00N C00B 106.6(3) . . ?
O005 B00N O002 110.6(4) 2_655 . ?
O005 B00N C00B 109.0(3) 2_655 . ?
C00L C00O H00O 110.7 . . ?
C00L C00O H00P 110.7 . . ?
H00O C00O H00P 108.8 . . ?
C00Q C00O C00L 105.0(5) . . ?
C00Q C00O H00O 110.7 . . ?
C00Q C00O H00P 110.8 . . ?
C00C C00P H00Q 110.0 . . ?
C00C C00P H00R 110.0 . . ?
H00Q C00P H00R 108.4 . . ?
C00R C00P C00C 108.3(7) . . ?
C00R C00P H00Q 110.0 . . ?
C00R C00P H00R 110.0 . . ?
C00O C00Q H00S 109.5 . . ?
C00O C00Q H00T 109.5 . . ?
C00O C00Q H00U 109.5 . . ?
H00S C00Q H00T 109.5 . . ?
H00S C00Q H00U 109.5 . . ?
H00T C00Q H00U 109.5 . . ?
C00P C00R H00V 109.5 . . ?
C00P C00R H00W 109.5 . . ?
C00P C00R H00X 109.5 . . ?
H00V C00R H00W 109.5 . . ?
H00V C00R H00X 109.5 . . ?
H00W C00R H00X 109.5 . . ?

loop_
_geom_bond_atom_site_label_1
_geom_bond_atom_site_label_2
_geom_bond_distance
_geom_bond_site_symmetry_2
_geom_bond_publ_flag
Ni01 N007 1.981(4) . ?
Ni01 N007 1.981(4) 2_655 ?
Ni01 N008 1.999(4) . ?
Ni01 N008 1.999(4) 2_655 ?
Ni01 N009 2.012(4) . ?
Ni01 N009 2.012(4) 2_655 ?
O002 N008 1.381(5) . ?
O002 B00N 1.501(6) . ?
O003 C00A 1.376(5) . ?
O003 C00K 1.415(6) . ?
O004 N007 1.374(5) . ?
O004 B00N 1.501(6) . ?
O005 N009 1.380(5) . ?
O005 B00N 1.501(6) 2_655 ?
O006 C00H 1.371(5) . ?
O006 C00J 1.435(6) . ?
N007 C00C 1.279(6) . ?
N008 C00L 1.265(6) . ?
N009 C00F 1.282(6) . ?
C00A C00D 1.395(6) . ?
C00A C00E 1.379(6) . ?
C00B C00D 1.391(6) . ?
C00B C00G 1.397(6) . ?
C00B B00N 1.594(6) . ?
C00C C00F 1.481(7) . ?
C00C C00P 1.541(7) . ?
C00D H00D 0.9500 . ?
C00E H00E 0.9500 . ?
C00E C00H 1.389(6) . ?
C00F C00I 1.501(6) . ?
C00G H00G 0.9500 . ?
C00G C00H 1.383(6) . ?
C00I H00A 0.9900 . ?
C00I H00B 0.9900 . ?
C00I C00M 1.529(7) . ?
C00J H00C 0.9800 . ?
C00J H00F 0.9800 . ?
C00J H00H 0.9800 . ?
C00K H00I 0.9800 . ?
C00K H00J 0.9800 . ?
C00K H00K 0.9800 . ?
C00L C00L 1.491(10) 2_655 ?
C00L C00O 1.522(7) . ?
C00M H00L 0.9800 . ?
C00M H00M 0.9800 . ?
C00M H00N 0.9800 . ?
C00O H00O 0.9900 . ?
C00O H00P 0.9900 . ?
C00O C00Q 1.448(8) . ?
C00P H00Q 0.9900 . ?
C00P H00R 0.9900 . ?
C00P C00R 1.453(7) . ?
C00Q H00S 0.9800 . ?
C00Q H00T 0.9800 . ?
C00Q H00U 0.9800 . ?
C00R H00V 0.9800 . ?
C00R H00W 0.9800 . ?
C00R H00X 0.9800 . ?

loop_
_geom_torsion_atom_site_label_1
_geom_torsion_atom_site_label_2
_geom_torsion_atom_site_label_3
_geom_torsion_atom_site_label_4
_geom_torsion
_geom_torsion_site_symmetry_1
_geom_torsion_site_symmetry_2
_geom_torsion_site_symmetry_3
_geom_torsion_site_symmetry_4
_geom_torsion_publ_flag
Ni01 N007 C00C C00F -3.9(6) . . . . ?
Ni01 N007 C00C C00P 166.2(5) . . . . ?
Ni01 N008 C00L C00L -6.7(9) . . . 2_655 ?
Ni01 N008 C00L C00O 166.7(4) . . . . ?
Ni01 N009 C00F C00C -4.2(6) . . . . ?
Ni01 N009 C00F C00I 174.4(4) . . . . ?
O002 N008 C00L C00L -178.3(6) . . . 2_655 ?
O002 N008 C00L C00O -5.0(9) . . . . ?
O003 C00A C00D C00B 178.8(4) . . . . ?
O003 C00A C00E C00H -179.5(4) . . . . ?
O004 N007 C00C C00F -178.8(4) . . . . ?
O004 N007 C00C C00P -8.7(8) . . . . ?
O005 N009 C00F C00C -179.1(4) . . . . ?
O005 N009 C00F C00I -0.5(8) . . . . ?
N007 O004 B00N O002 59.4(5) . . . . ?
N007 O004 B00N O005 -64.7(5) . . . 2_655 ?
N007 O004 B00N C00B 176.3(3) . . . . ?
N007 C00C C00F N009 5.1(7) . . . . ?
N007 C00C C00F C00I -173.5(5) . . . . ?
N007 C00C C00P C00R 80.0(8) . . . . ?
N008 O002 B00N O004 -64.2(4) . . . . ?
N008 O002 B00N O005 60.5(4) . . . 2_655 ?
N008 O002 B00N C00B 179.4(3) . . . . ?
N008 C00L C00O C00Q 87.6(7) . . . . ?
N009 C00F C00I C00M -98.9(6) . . . . ?
C00A C00E C00H O006 -178.7(4) . . . . ?
C00A C00E C00H C00G 0.5(7) . . . . ?
C00B C00G C00H O006 178.7(4) . . . . ?
C00B C00G C00H C00E -0.4(7) . . . . ?
C00C C00F C00I C00M 79.5(6) . . . . ?
C00D C00A C00E C00H 0.2(7) . . . . ?
C00D C00B C00G C00H -0.4(6) . . . . ?
C00D C00B B00N O002 -54.6(5) . . . . ?
C00D C00B B00N O004 -173.9(4) . . . . ?
C00D C00B B00N O005 65.3(5) . . . 2_655 ?
C00E C00A C00D C00B -0.9(6) . . . . ?
C00F C00C C00P C00R -111.4(7) . . . . ?
C00G C00B C00D C00A 1.1(6) . . . . ?
C00G C00B B00N O002 123.6(4) . . . . ?
C00G C00B B00N O004 4.4(5) . . . . ?
C00G C00B B00N O005 -116.5(4) . . . 2_655 ?
C00J O006 C00H C00E 178.9(4) . . . . ?
C00J O006 C00H C00G -0.2(7) . . . . ?
C00K O003 C00A C00D -179.5(4) . . . . ?
C00K O003 C00A C00E 0.2(6) . . . . ?
C00L C00L C00O C00Q -99.6(9) 2_655 . . . ?
B00N O002 N008 Ni01 5.3(5) . . . . ?
B00N O002 N008 C00L 176.5(5) . . . . ?
B00N O004 N007 Ni01 4.6(5) . . . . ?
B00N O004 N007 C00C 179.4(4) . . . . ?
B00N O005 N009 Ni01 4.3(5) 2_655 . . . ?
B00N O005 N009 C00F 179.0(5) 2_655 . . . ?
B00N C00B C00D C00A 179.3(4) . . . . ?
B00N C00B C00G C00H -178.7(4) . . . . ?
C00P C00C C00F N009 -164.5(6) . . . . ?
C00P C00C C00F C00I 16.9(9) . . . . ?
